data_4089005
loop_
_publ_author_name
'\"Ozg\"un, Thomas'
'Chen, Guo-Qiang'
'Daniliuc, Constantin G.'
'McQuilken, Alison C.'
'Warren, Timothy H.'
'Knitsch, Robert'
'Eckert, Hellmut'
'Kehr, Gerald'
'Erker, Gerhard'

_publ_section_title
;
 Unsaturated Vicinal Frustrated Lewis Pair Formation by Electrocyclic Ring
 Closure and Their Reaction with Nitric Oxide
;
_journal_issue 21
_journal_name_full Organometallics
_journal_page_first 3667
_journal_paper_doi 10.1021/acs.organomet.6b00627
_journal_volume 35
_journal_year 2016
_chemical_formula_sum 'C46 H36 B F10 N O P'
_chemical_formula_weight 850.54
_space_group_IT_number 14
_space_group_name_Hall '-P 2yn'
_space_group_name_H-M_alt 'P 1 21/n 1'
_symmetry_cell_setting monoclinic
_symmetry_space_group_name_H-M 'P 1 21/n 1'
_atom_sites_solution_hydrogens geom
_atom_sites_solution_primary direct
_atom_sites_solution_secondary difmap
_audit_creation_method SHELXL-97
_cell_angle_alpha 90.00
_cell_angle_beta 105.1400(10)
_cell_angle_gamma 90.00
_cell_formula_units_Z 4
_cell_length_a 13.9970(3)
_cell_length_b 14.5832(3)
_cell_length_c 19.9467(4)
_cell_measurement_reflns_used 7759
_cell_measurement_temperature 223(2)
_cell_measurement_theta_max 28.28
_cell_measurement_theta_min 4.08
_cell_volume 3930.22(14)
_computing_cell_refinement 'Collect (Nonius B.V., 1998)'
_computing_data_collection 'Collect (Nonius B.V., 1998)'
_computing_data_reduction 'Denzo-SMN (Otwinowski & Minor, 1997)'
_computing_molecular_graphics 'XP (BrukerAXS, 2000)'
_computing_publication_material 'SHELXL-97 (Sheldrick, 1997)'
_computing_structure_refinement 'SHELXL-97 (Sheldrick, 1997)'
_computing_structure_solution 'SHELXS-97 (Sheldrick, 1990)'
_diffrn_ambient_temperature 223(2)
_diffrn_measured_fraction_theta_full 0.981
_diffrn_measured_fraction_theta_max 0.981
_diffrn_measurement_device_type 'Nonius KappaCCD APEXII'
_diffrn_measurement_method '\w and \f scans'
_diffrn_radiation_monochromator 'Montel mirror'
_diffrn_radiation_source 'rotating anode Nonius FR591'
_diffrn_radiation_type MoK\a
_diffrn_radiation_wavelength 0.71073
_diffrn_reflns_av_R_equivalents 0.053
_diffrn_reflns_av_sigmaI/netI 0.0493
_diffrn_reflns_limit_h_max 16
_diffrn_reflns_limit_h_min -16
_diffrn_reflns_limit_k_max 16
_diffrn_reflns_limit_k_min -17
_diffrn_reflns_limit_l_max 23
_diffrn_reflns_limit_l_min -23
_diffrn_reflns_number 23571
_diffrn_reflns_theta_full 25.00
_diffrn_reflns_theta_max 25.00
_diffrn_reflns_theta_min 4.10
_exptl_absorpt_coefficient_mu 0.156
_exptl_absorpt_correction_T_max 0.9845
_exptl_absorpt_correction_T_min 0.9769
_exptl_absorpt_correction_type multi-scan
_exptl_absorpt_process_details 'Denzo (Otwinowski, Borek, Majewski & Minor, 2003)'
_exptl_crystal_colour 'pale green'
_exptl_crystal_density_diffrn 1.437
_exptl_crystal_density_method 'not measured'
_exptl_crystal_description prism
_exptl_crystal_F_000 1748
_exptl_crystal_size_max 0.15
_exptl_crystal_size_mid 0.12
_exptl_crystal_size_min 0.10
_refine_diff_density_max 0.310
_refine_diff_density_min -0.297
_refine_diff_density_rms 0.050
_refine_ls_extinction_method none
_refine_ls_goodness_of_fit_ref 1.099
_refine_ls_hydrogen_treatment constr
_refine_ls_matrix_type full
_refine_ls_number_parameters 639
_refine_ls_number_reflns 6794
_refine_ls_number_restraints 262
_refine_ls_restrained_S_all 1.083
_refine_ls_R_factor_all 0.0945
_refine_ls_R_factor_gt 0.0661
_refine_ls_shift/su_max 0.001
_refine_ls_shift/su_mean 0.000
_refine_ls_structure_factor_coef Fsqd
_refine_ls_weighting_details 'calc w=1/[\s^2^(Fo^2^)+(0.0154P)^2^+6.5281P] where P=(Fo^2^+2Fc^2^)/3'
_refine_ls_weighting_scheme calc
_refine_ls_wR_factor_gt 0.1222
_refine_ls_wR_factor_ref 0.1391
_reflns_number_gt 5010
_reflns_number_total 6794
_reflns_threshold_expression >2sigma(I)
_cod_data_source_file om6b00627_si_002.cif
_cod_data_source_block erk8009
_cod_original_sg_symbol_H-M P21/n
_cod_database_code 4089005

loop_
_symmetry_equiv_pos_as_xyz
'x, y, z'
'-x+1/2, y+1/2, -z+1/2'
'-x, -y, -z'
'x-1/2, -y-1/2, z-1/2'

loop_
_atom_site_label
_atom_site_type_symbol
_atom_site_fract_x
_atom_site_fract_y
_atom_site_fract_z
_atom_site_U_iso_or_equiv
_atom_site_adp_type
_atom_site_occupancy
_atom_site_symmetry_multiplicity
_atom_site_calc_flag
_atom_site_refinement_flags
_atom_site_disorder_assembly
_atom_site_disorder_group
P1 P 0.35952(6) 0.81670(6) 0.17639(4) 0.0352(2) Uani 1 1 d . . .
B1 B 0.2345(3) 0.7062(3) 0.08011(19) 0.0380(9) Uani 1 1 d . . .
O1 O 0.3683(2) 0.63443(17) 0.17987(13) 0.0557(7) Uani 1 1 d . . .
N1 N 0.3248(2) 0.70659(18) 0.14832(13) 0.0373(6) Uani 1 1 d . . .
C1 C 0.3225(2) 0.8626(2) 0.08969(16) 0.0344(7) Uani 1 1 d . A .
C2 C 0.2630(2) 0.7989(2) 0.04517(16) 0.0364(8) Uani 1 1 d . . .
C3 C 0.2359(2) 0.8222(2) -0.02493(17) 0.0396(8) Uani 1 1 d . A .
H3 H 0.1973 0.7807 -0.0569 0.048 Uiso 1 1 calc R . .
C4 C 0.2636(2) 0.9039(2) -0.04925(17) 0.0389(8) Uani 1 1 d D . .
C51 C 0.2361(11) 0.917(3) -0.1267(6) 0.039(5) Uani 0.48(3) 1 d PDU A 1
C52 C 0.3060(12) 0.9219(13) -0.1645(6) 0.044(3) Uani 0.48(3) 1 d PDU A 1
H52 H 0.3733 0.9163 -0.1410 0.053 Uiso 0.48(3) 1 calc PR A 1
C53 C 0.2802(15) 0.9342(13) -0.2355(7) 0.059(4) Uani 0.48(3) 1 d PDU A 1
H53 H 0.3294 0.9380 -0.2598 0.071 Uiso 0.48(3) 1 calc PR A 1
C54 C 0.1814(15) 0.9411(12) -0.2705(6) 0.048(3) Uani 0.48(3) 1 d PDU A 1
H54 H 0.1633 0.9481 -0.3190 0.057 Uiso 0.48(3) 1 calc PR A 1
C55 C 0.1091(13) 0.9377(14) -0.2351(7) 0.050(4) Uani 0.48(3) 1 d PDU A 1
H55 H 0.0419 0.9437 -0.2590 0.061 Uiso 0.48(3) 1 calc PR A 1
C56 C 0.1369(12) 0.925(2) -0.1633(7) 0.044(4) Uani 0.48(3) 1 d PDU A 1
H56 H 0.0877 0.9221 -0.1390 0.053 Uiso 0.48(3) 1 calc PR A 1
C51A C 0.2216(11) 0.927(2) -0.1243(6) 0.037(4) Uani 0.52(3) 1 d PDU A 2
C52A C 0.2831(12) 0.9452(13) -0.1671(6) 0.050(4) Uani 0.52(3) 1 d PDU A 2
H52A H 0.3516 0.9511 -0.1476 0.060 Uiso 0.52(3) 1 calc PR A 2
C53A C 0.2451(14) 0.9548(12) -0.2385(6) 0.057(4) Uani 0.52(3) 1 d PDU A 2
H53A H 0.2872 0.9663 -0.2673 0.068 Uiso 0.52(3) 1 calc PR A 2
C54A C 0.1441(14) 0.9472(12) -0.2660(7) 0.054(3) Uani 0.52(3) 1 d PDU A 2
H54A H 0.1171 0.9567 -0.3139 0.064 Uiso 0.52(3) 1 calc PR A 2
C55A C 0.0821(12) 0.9258(11) -0.2249(7) 0.048(3) Uani 0.52(3) 1 d PDU A 2
H55A H 0.0139 0.9186 -0.2448 0.057 Uiso 0.52(3) 1 calc PR A 2
C56A C 0.1206(11) 0.915(2) -0.1538(7) 0.047(3) Uani 0.52(3) 1 d PDU A 2
H56A H 0.0786 0.8994 -0.1257 0.056 Uiso 0.52(3) 1 calc PR A 2
C5 C 0.3209(2) 0.9689(2) -0.00294(17) 0.0383(8) Uani 1 1 d D A .
C10 C 0.3527(2) 0.9470(2) 0.06751(17) 0.0390(8) Uani 1 1 d D . .
C6 C 0.3508(17) 1.0600(9) -0.0283(6) 0.043(4) Uani 0.505(12) 1 d PDU A 1
H6A H 0.3797 1.0481 -0.0672 0.052 Uiso 0.505(12) 1 calc PR A 1
H6B H 0.2909 1.0967 -0.0462 0.052 Uiso 0.505(12) 1 calc PR A 1
C7 C 0.4231(9) 1.1158(6) 0.0249(4) 0.055(3) Uani 0.505(12) 1 d PDU A 1
H7A H 0.4198 1.1800 0.0099 0.065 Uiso 0.505(12) 1 calc PR A 1
H7B H 0.4903 1.0934 0.0289 0.065 Uiso 0.505(12) 1 calc PR A 1
C8 C 0.4007(10) 1.1099(7) 0.0957(5) 0.054(3) Uani 0.505(12) 1 d PDU A 1
H8A H 0.3323 1.1289 0.0918 0.065 Uiso 0.505(12) 1 calc PR A 1
H8B H 0.4450 1.1506 0.1289 0.065 Uiso 0.505(12) 1 calc PR A 1
C9 C 0.416(3) 1.0107(11) 0.1207(9) 0.048(5) Uani 0.505(12) 1 d PDU A 1
H9A H 0.4858 0.9940 0.1284 0.057 Uiso 0.505(12) 1 calc PR A 1
H9B H 0.3983 1.0044 0.1649 0.057 Uiso 0.505(12) 1 calc PR A 1
C6A C 0.3328(19) 1.0644(9) -0.0298(6) 0.046(5) Uani 0.495(12) 1 d PDU A 2
H6A1 H 0.3842 1.0630 -0.0550 0.055 Uiso 0.495(12) 1 calc PR A 2
H6A2 H 0.2706 1.0825 -0.0628 0.055 Uiso 0.495(12) 1 calc PR A 2
C7A C 0.3599(9) 1.1356(6) 0.0269(4) 0.057(3) Uani 0.495(12) 1 d PDU A 2
H7A1 H 0.3024 1.1486 0.0447 0.068 Uiso 0.495(12) 1 calc PR A 2
H7A2 H 0.3792 1.1927 0.0079 0.068 Uiso 0.495(12) 1 calc PR A 2
C8A C 0.4446(8) 1.1020(7) 0.0855(6) 0.056(3) Uani 0.495(12) 1 d PDU A 2
H8A1 H 0.4624 1.1496 0.1213 0.067 Uiso 0.495(12) 1 calc PR A 2
H8A2 H 0.5025 1.0904 0.0677 0.067 Uiso 0.495(12) 1 calc PR A 2
C9A C 0.417(3) 1.0147(12) 0.1174(8) 0.047(5) Uani 0.495(12) 1 d PDU A 2
H9A1 H 0.4781 0.9833 0.1417 0.056 Uiso 0.495(12) 1 calc PR A 2
H9A2 H 0.3823 1.0318 0.1523 0.056 Uiso 0.495(12) 1 calc PR A 2
C11 C 0.4909(2) 0.8277(2) 0.21729(16) 0.0368(8) Uani 1 1 d . . .
C12 C 0.5284(3) 0.8784(2) 0.27936(17) 0.0393(8) Uani 1 1 d . . .
C13 C 0.6293(3) 0.8727(2) 0.31089(18) 0.0444(9) Uani 1 1 d . . .
H13 H 0.6544 0.9033 0.3534 0.053 Uiso 1 1 calc R . .
C14 C 0.6946(3) 0.8245(3) 0.28296(18) 0.0457(9) Uani 1 1 d . . .
C15 C 0.6574(3) 0.7842(3) 0.21922(18) 0.0447(9) Uani 1 1 d . . .
H15 H 0.7018 0.7560 0.1975 0.054 Uiso 1 1 calc R . .
C16 C 0.5575(3) 0.7834(2) 0.18564(17) 0.0395(8) Uani 1 1 d . . .
C17 C 0.4705(3) 0.9429(3) 0.31331(19) 0.0535(10) Uani 1 1 d . . .
H17A H 0.4399 0.9084 0.3437 0.080 Uiso 1 1 calc R . .
H17B H 0.4196 0.9732 0.2778 0.080 Uiso 1 1 calc R . .
H17C H 0.5149 0.9884 0.3402 0.080 Uiso 1 1 calc R . .
C18 C 0.8034(3) 0.8193(3) 0.3194(2) 0.0603(11) Uani 1 1 d . . .
H18A H 0.8278 0.8802 0.3345 0.090 Uiso 1 1 calc R . .
H18B H 0.8392 0.7952 0.2877 0.090 Uiso 1 1 calc R . .
H18C H 0.8131 0.7793 0.3594 0.090 Uiso 1 1 calc R . .
C19 C 0.5267(3) 0.7350(3) 0.11664(17) 0.0501(10) Uani 1 1 d . . .
H19A H 0.5846 0.7238 0.0996 0.075 Uiso 1 1 calc R . .
H19B H 0.4801 0.7729 0.0837 0.075 Uiso 1 1 calc R . .
H19C H 0.4957 0.6770 0.1222 0.075 Uiso 1 1 calc R . .
C21 C 0.2820(2) 0.8461(2) 0.23320(17) 0.0396(8) Uani 1 1 d . . .
C22 C 0.2033(3) 0.9101(2) 0.21484(19) 0.0445(9) Uani 1 1 d . . .
C23 C 0.1427(3) 0.9205(3) 0.2590(2) 0.0537(10) Uani 1 1 d . . .
H23 H 0.0906 0.9631 0.2469 0.064 Uiso 1 1 calc R . .
C24 C 0.1544(3) 0.8716(3) 0.3198(2) 0.0570(11) Uani 1 1 d . . .
C25 C 0.2318(3) 0.8101(3) 0.33732(19) 0.0536(10) Uani 1 1 d . . .
H25 H 0.2417 0.7771 0.3790 0.064 Uiso 1 1 calc R . .
C26 C 0.2958(3) 0.7952(3) 0.29551(18) 0.0461(9) Uani 1 1 d . . .
C27 C 0.1784(3) 0.9694(3) 0.1505(2) 0.0579(11) Uani 1 1 d . . .
H27A H 0.1198 1.0054 0.1495 0.087 Uiso 1 1 calc R . .
H27B H 0.1660 0.9307 0.1095 0.087 Uiso 1 1 calc R . .
H27C H 0.2334 1.0101 0.1511 0.087 Uiso 1 1 calc R . .
C28 C 0.0838(3) 0.8845(4) 0.3653(2) 0.0795(15) Uani 1 1 d . . .
H28A H 0.0831 0.9485 0.3784 0.119 Uiso 1 1 calc R . .
H28B H 0.1054 0.8472 0.4067 0.119 Uiso 1 1 calc R . .
H28C H 0.0177 0.8660 0.3398 0.119 Uiso 1 1 calc R . .
C29 C 0.3767(3) 0.7248(3) 0.32098(19) 0.0567(10) Uani 1 1 d . . .
H29A H 0.4360 0.7551 0.3479 0.085 Uiso 1 1 calc R . .
H29B H 0.3908 0.6941 0.2815 0.085 Uiso 1 1 calc R . .
H29C H 0.3550 0.6800 0.3498 0.085 Uiso 1 1 calc R . .
C31 C 0.2373(3) 0.6104(2) 0.03829(16) 0.0390(8) Uani 1 1 d . . .
F32 F 0.37754(16) 0.65638(15) 0.00099(10) 0.0555(6) Uani 1 1 d . . .
C32 C 0.3097(3) 0.5920(3) 0.00362(17) 0.0444(9) Uani 1 1 d . . .
F33 F 0.39269(19) 0.49799(18) -0.05978(12) 0.0747(7) Uani 1 1 d . . .
C33 C 0.3182(3) 0.5103(3) -0.02937(19) 0.0547(10) Uani 1 1 d . . .
F34 F 0.2587(2) 0.36190(18) -0.06156(15) 0.0931(9) Uani 1 1 d . . .
C34 C 0.2516(4) 0.4423(3) -0.0300(2) 0.0608(11) Uani 1 1 d . . .
F35 F 0.1138(2) 0.38719(17) 0.00442(15) 0.0893(9) Uani 1 1 d . . .
C35 C 0.1782(3) 0.4549(3) 0.0029(2) 0.0602(11) Uani 1 1 d . . .
F36 F 0.09946(19) 0.54223(16) 0.06797(13) 0.0712(7) Uani 1 1 d . . .
C36 C 0.1734(3) 0.5372(3) 0.03573(19) 0.0506(9) Uani 1 1 d . . .
C41 C 0.1292(3) 0.7216(2) 0.10211(17) 0.0406(8) Uani 1 1 d . . .
F42 F 0.05092(16) 0.7951(2) -0.00380(12) 0.0768(8) Uani 1 1 d . . .
C42 C 0.0492(3) 0.7679(3) 0.0604(2) 0.0506(10) Uani 1 1 d . . .
F43 F -0.10972(19) 0.8341(2) 0.03491(17) 0.1053(11) Uani 1 1 d . . .
C43 C -0.0366(3) 0.7885(3) 0.0789(2) 0.0639(12) Uani 1 1 d . . .
F44 F -0.1304(2) 0.7789(2) 0.16059(16) 0.1037(11) Uani 1 1 d . . .
C44 C -0.0473(3) 0.7601(3) 0.1414(3) 0.0669(13) Uani 1 1 d . . .
F45 F 0.0160(2) 0.6783(2) 0.24504(13) 0.0933(10) Uani 1 1 d . . .
C45 C 0.0267(3) 0.7094(3) 0.1839(2) 0.0599(12) Uani 1 1 d . . .
F46 F 0.17957(17) 0.63878(17) 0.20759(11) 0.0650(7) Uani 1 1 d . . .
C46 C 0.1117(3) 0.6917(3) 0.16374(18) 0.0478(9) Uani 1 1 d . . .

loop_
_atom_site_aniso_label
_atom_site_aniso_U_11
_atom_site_aniso_U_22
_atom_site_aniso_U_33
_atom_site_aniso_U_23
_atom_site_aniso_U_13
_atom_site_aniso_U_12
P1 0.0366(5) 0.0336(5) 0.0347(4) -0.0003(4) 0.0080(4) 0.0018(4)
B1 0.043(2) 0.037(2) 0.034(2) -0.0004(17) 0.0107(17) -0.0012(18)
O1 0.0653(18) 0.0399(15) 0.0536(15) 0.0060(13) 0.0010(13) 0.0087(13)
N1 0.0427(16) 0.0322(15) 0.0368(15) 0.0011(12) 0.0101(12) 0.0022(13)
C1 0.0352(18) 0.0345(18) 0.0336(17) 0.0019(14) 0.0090(14) 0.0026(15)
C2 0.0335(18) 0.0377(19) 0.0390(18) 0.0004(15) 0.0113(14) 0.0013(15)
C3 0.0401(19) 0.040(2) 0.0375(18) 0.0001(16) 0.0079(15) -0.0027(16)
C4 0.0325(18) 0.045(2) 0.0384(18) 0.0043(16) 0.0079(15) -0.0001(16)
C51 0.042(6) 0.035(8) 0.037(6) 0.003(5) 0.009(4) 0.005(5)
C52 0.046(6) 0.048(7) 0.040(5) 0.008(4) 0.016(4) -0.003(5)
C53 0.065(7) 0.060(7) 0.055(5) 0.007(5) 0.023(5) -0.012(6)
C54 0.054(7) 0.053(5) 0.034(4) 0.003(4) 0.007(5) -0.005(6)
C55 0.047(7) 0.060(7) 0.042(5) 0.005(5) 0.008(5) -0.002(6)
C56 0.043(6) 0.050(7) 0.044(6) 0.009(5) 0.016(5) 0.000(5)
C51A 0.045(6) 0.030(7) 0.037(5) 0.000(4) 0.010(4) -0.004(6)
C52A 0.045(6) 0.052(7) 0.050(5) 0.010(4) 0.008(4) -0.003(5)
C53A 0.059(7) 0.069(7) 0.045(5) 0.014(4) 0.019(5) -0.014(6)
C54A 0.056(7) 0.059(5) 0.044(5) 0.012(4) 0.010(5) -0.004(6)
C55A 0.045(6) 0.041(5) 0.050(5) 0.013(4) 0.001(4) -0.008(5)
C56A 0.045(5) 0.048(7) 0.044(5) 0.006(5) 0.007(4) -0.006(5)
C5 0.0373(19) 0.0373(19) 0.0405(19) 0.0058(16) 0.0106(15) 0.0004(16)
C10 0.0370(19) 0.0363(19) 0.0424(19) 0.0020(16) 0.0081(15) 0.0016(16)
C6 0.045(8) 0.039(6) 0.048(6) 0.004(5) 0.015(4) 0.003(4)
C7 0.065(6) 0.042(5) 0.056(5) 0.004(4) 0.016(4) -0.010(4)
C8 0.071(6) 0.035(4) 0.058(5) -0.002(4) 0.018(5) -0.005(5)
C9 0.050(7) 0.041(7) 0.050(7) 0.004(6) 0.010(6) -0.004(6)
C6A 0.040(7) 0.040(6) 0.054(6) 0.005(5) 0.006(4) -0.008(5)
C7A 0.066(6) 0.040(5) 0.061(5) 0.010(4) 0.012(4) -0.005(4)
C8A 0.059(6) 0.040(5) 0.064(6) -0.001(4) 0.007(5) -0.011(5)
C9A 0.048(7) 0.042(7) 0.047(7) -0.003(6) 0.007(6) -0.005(6)
C11 0.0363(18) 0.0367(19) 0.0363(17) 0.0006(15) 0.0077(14) 0.0007(15)
C12 0.043(2) 0.0363(19) 0.0389(18) 0.0007(15) 0.0113(15) -0.0035(16)
C13 0.043(2) 0.046(2) 0.0419(19) -0.0021(17) 0.0069(16) -0.0054(18)
C14 0.038(2) 0.046(2) 0.052(2) 0.0032(18) 0.0100(17) -0.0025(17)
C15 0.038(2) 0.048(2) 0.050(2) 0.0003(18) 0.0172(17) 0.0020(17)
C16 0.041(2) 0.039(2) 0.0378(18) -0.0002(15) 0.0111(15) 0.0012(16)
C17 0.045(2) 0.061(3) 0.053(2) -0.017(2) 0.0105(18) 0.004(2)
C18 0.042(2) 0.072(3) 0.063(3) -0.002(2) 0.0058(19) -0.001(2)
C19 0.045(2) 0.065(3) 0.042(2) -0.0094(19) 0.0140(17) 0.0041(19)
C21 0.042(2) 0.0358(19) 0.0427(19) -0.0052(16) 0.0130(15) -0.0049(16)
C22 0.041(2) 0.040(2) 0.053(2) -0.0121(17) 0.0136(17) -0.0004(17)
C23 0.045(2) 0.052(2) 0.066(3) -0.017(2) 0.0174(19) -0.0002(19)
C24 0.052(2) 0.063(3) 0.061(3) -0.022(2) 0.024(2) -0.008(2)
C25 0.058(3) 0.060(3) 0.047(2) -0.004(2) 0.0221(19) -0.013(2)
C26 0.052(2) 0.043(2) 0.045(2) -0.0058(17) 0.0165(17) -0.0050(18)
C27 0.054(2) 0.049(2) 0.072(3) 0.002(2) 0.019(2) 0.015(2)
C28 0.060(3) 0.110(4) 0.077(3) -0.030(3) 0.034(2) -0.009(3)
C29 0.071(3) 0.054(2) 0.048(2) 0.0115(19) 0.021(2) 0.004(2)
C31 0.048(2) 0.0337(19) 0.0328(17) -0.0001(15) 0.0068(15) -0.0027(17)
F32 0.0589(14) 0.0623(14) 0.0511(12) -0.0119(11) 0.0246(11) -0.0059(12)
C32 0.047(2) 0.052(2) 0.0334(18) -0.0032(17) 0.0085(16) -0.0010(19)
F33 0.0803(17) 0.0865(19) 0.0605(14) -0.0233(13) 0.0242(13) 0.0158(15)
C33 0.060(3) 0.063(3) 0.039(2) -0.0086(19) 0.0083(18) 0.014(2)
F34 0.115(2) 0.0625(17) 0.099(2) -0.0403(15) 0.0225(17) 0.0075(16)
C34 0.078(3) 0.046(2) 0.053(2) -0.019(2) 0.009(2) 0.006(2)
F35 0.098(2) 0.0510(15) 0.117(2) -0.0232(15) 0.0253(17) -0.0254(15)
C35 0.070(3) 0.039(2) 0.065(3) -0.010(2) 0.007(2) -0.009(2)
F36 0.0787(17) 0.0546(15) 0.0911(18) -0.0151(13) 0.0413(14) -0.0226(13)
C36 0.058(2) 0.045(2) 0.050(2) -0.0016(18) 0.0155(19) -0.001(2)
C41 0.0395(19) 0.042(2) 0.0416(19) -0.0046(16) 0.0132(15) -0.0068(17)
F42 0.0455(13) 0.119(2) 0.0656(15) 0.0352(15) 0.0139(11) 0.0110(14)
C42 0.044(2) 0.057(2) 0.053(2) 0.005(2) 0.0168(18) -0.0043(19)
F43 0.0541(16) 0.127(3) 0.139(3) 0.035(2) 0.0324(17) 0.0293(18)
C43 0.041(2) 0.067(3) 0.085(3) -0.001(2) 0.019(2) 0.002(2)
F44 0.0712(18) 0.133(3) 0.129(2) -0.036(2) 0.0662(18) -0.0089(18)
C44 0.053(3) 0.076(3) 0.086(3) -0.025(3) 0.044(3) -0.011(2)
F45 0.096(2) 0.136(3) 0.0631(16) -0.0127(17) 0.0477(15) -0.0419(19)
C45 0.066(3) 0.071(3) 0.052(2) -0.019(2) 0.033(2) -0.025(2)
F46 0.0675(15) 0.0735(16) 0.0541(13) 0.0187(12) 0.0161(11) -0.0144(13)
C46 0.051(2) 0.046(2) 0.046(2) -0.0016(18) 0.0112(18) -0.0088(19)

loop_
_atom_type_symbol
_atom_type_description
_atom_type_scat_dispersion_real
_atom_type_scat_dispersion_imag
_atom_type_scat_source
C C 0.0033 0.0016 'International Tables Vol C Tables 4.2.6.8 and 6.1.1.4'
H H 0.0000 0.0000 'International Tables Vol C Tables 4.2.6.8 and 6.1.1.4'
B B 0.0013 0.0007 'International Tables Vol C Tables 4.2.6.8 and 6.1.1.4'
N N 0.0061 0.0033 'International Tables Vol C Tables 4.2.6.8 and 6.1.1.4'
O O 0.0106 0.0060 'International Tables Vol C Tables 4.2.6.8 and 6.1.1.4'
F F 0.0171 0.0103 'International Tables Vol C Tables 4.2.6.8 and 6.1.1.4'
P P 0.1023 0.0942 'International Tables Vol C Tables 4.2.6.8 and 6.1.1.4'

loop_
_geom_angle_atom_site_label_1
_geom_angle_atom_site_label_2
_geom_angle_atom_site_label_3
_geom_angle
N1 P1 C1 92.78(14)
N1 P1 C11 113.20(15)
C1 P1 C11 113.75(15)
N1 P1 C21 105.03(15)
C1 P1 C21 116.32(16)
C11 P1 C21 113.56(15)
N1 B1 C2 97.7(3)
N1 B1 C31 108.6(3)
C2 B1 C31 117.0(3)
N1 B1 C41 109.5(3)
C2 B1 C41 109.7(3)
C31 B1 C41 113.1(3)
O1 N1 B1 125.3(3)
O1 N1 P1 122.8(2)
B1 N1 P1 111.9(2)
C2 C1 C10 123.9(3)
C2 C1 P1 109.7(2)
C10 C1 P1 126.3(2)
C3 C2 C1 115.9(3)
C3 C2 B1 127.1(3)
C1 C2 B1 117.0(3)
C4 C3 C2 122.4(3)
C4 C3 H3 118.8
C2 C3 H3 118.8
C3 C4 C5 120.8(3)
C3 C4 C51A 118.2(12)
C5 C4 C51A 120.6(13)
C3 C4 C51 116.9(14)
C5 C4 C51 122.2(14)
C51A C4 C51 10.0(19)
C52 C51 C56 117.3(10)
C52 C51 C4 122.6(10)
C56 C51 C4 120.0(10)
C53 C52 C51 122.3(11)
C53 C52 H52 118.8
C51 C52 H52 118.8
C52 C53 C54 119.2(11)
C52 C53 H53 120.4
C54 C53 H53 120.4
C55 C54 C53 120.8(10)
C55 C54 H54 119.6
C53 C54 H54 119.6
C54 C55 C56 119.0(11)
C54 C55 H55 120.5
C56 C55 H55 120.5
C51 C56 C55 121.4(11)
C51 C56 H56 119.3
C55 C56 H56 119.3
C52A C51A C56A 119.2(9)
C52A C51A C4 121.0(10)
C56A C51A C4 118.9(11)
C51A C52A C53A 121.1(10)
C51A C52A H52A 119.4
C53A C52A H52A 119.4
C54A C53A C52A 118.6(10)
C54A C53A H53A 120.7
C52A C53A H53A 120.7
C55A C54A C53A 121.3(10)
C55A C54A H54A 119.4
C53A C54A H54A 119.4
C54A C55A C56A 119.9(10)
C54A C55A H55A 120.0
C56A C55A H55A 120.0
C55A C56A C51A 119.8(11)
C55A C56A H56A 120.1
C51A C56A H56A 120.1
C10 C5 C4 118.7(3)
C10 C5 C6A 122.0(5)
C4 C5 C6A 118.6(5)
C10 C5 C6 119.5(5)
C4 C5 C6 121.7(5)
C6A C5 C6 9.6(19)
C5 C10 C1 118.2(3)
C5 C10 C9 122.8(6)
C1 C10 C9 119.0(6)
C5 C10 C9A 119.3(6)
C1 C10 C9A 122.5(6)
C9 C10 C9A 3.5(14)
C7 C6 C5 115.6(8)
C7 C6 H6A 108.4
C5 C6 H6A 108.4
C7 C6 H6B 108.4
C5 C6 H6B 108.4
H6A C6 H6B 107.4
C6 C7 C8 111.1(10)
C6 C7 H7A 109.4
C8 C7 H7A 109.4
C6 C7 H7B 109.4
C8 C7 H7B 109.4
H7A C7 H7B 108.0
C7 C8 C9 108.1(14)
C7 C8 H8A 110.1
C9 C8 H8A 110.1
C7 C8 H8B 110.1
C9 C8 H8B 110.1
H8A C8 H8B 108.4
C10 C9 C8 110.3(10)
C10 C9 H9A 109.6
C8 C9 H9A 109.6
C10 C9 H9B 109.6
C8 C9 H9B 109.6
H9A C9 H9B 108.1
C7A C6A C5 113.3(9)
C7A C6A H6A1 108.9
C5 C6A H6A1 108.9
C7A C6A H6A2 108.9
C5 C6A H6A2 108.9
H6A1 C6A H6A2 107.7
C6A C7A C8A 110.4(11)
C6A C7A H7A1 109.6
C8A C7A H7A1 109.6
C6A C7A H7A2 109.6
C8A C7A H7A2 109.6
H7A1 C7A H7A2 108.1
C7A C8A C9A 111.2(13)
C7A C8A H8A1 109.4
C9A C8A H8A1 109.4
C7A C8A H8A2 109.4
C9A C8A H8A2 109.4
H8A1 C8A H8A2 108.0
C10 C9A C8A 116.3(9)
C10 C9A H9A1 108.2
C8A C9A H9A1 108.2
C10 C9A H9A2 108.2
C8A C9A H9A2 108.2
H9A1 C9A H9A2 107.4
C16 C11 C12 119.4(3)
C16 C11 P1 118.0(2)
C12 C11 P1 122.6(2)
C13 C12 C11 117.7(3)
C13 C12 C17 115.7(3)
C11 C12 C17 126.5(3)
C14 C13 C12 123.3(3)
C14 C13 H13 118.4
C12 C13 H13 118.4
C15 C14 C13 117.5(3)
C15 C14 C18 121.0(3)
C13 C14 C18 121.5(3)
C14 C15 C16 122.8(3)
C14 C15 H15 118.6
C16 C15 H15 118.6
C15 C16 C11 118.8(3)
C15 C16 C19 117.3(3)
C11 C16 C19 124.0(3)
C12 C17 H17A 109.5
C12 C17 H17B 109.5
H17A C17 H17B 109.5
C12 C17 H17C 109.5
H17A C17 H17C 109.5
H17B C17 H17C 109.5
C14 C18 H18A 109.5
C14 C18 H18B 109.5
H18A C18 H18B 109.5
C14 C18 H18C 109.5
H18A C18 H18C 109.5
H18B C18 H18C 109.5
C16 C19 H19A 109.5
C16 C19 H19B 109.5
H19A C19 H19B 109.5
C16 C19 H19C 109.5
H19A C19 H19C 109.5
H19B C19 H19C 109.5
C22 C21 C26 119.4(3)
C22 C21 P1 123.1(3)
C26 C21 P1 117.2(3)
C23 C22 C21 118.2(4)
C23 C22 C27 115.8(3)
C21 C22 C27 126.0(3)
C24 C23 C22 123.5(4)
C24 C23 H23 118.2
C22 C23 H23 118.2
C23 C24 C25 117.6(4)
C23 C24 C28 121.0(4)
C25 C24 C28 121.4(4)
C24 C25 C26 122.4(4)
C24 C25 H25 118.8
C26 C25 H25 118.8
C25 C26 C21 118.8(4)
C25 C26 C29 116.5(3)
C21 C26 C29 124.6(3)
C22 C27 H27A 109.5
C22 C27 H27B 109.5
H27A C27 H27B 109.5
C22 C27 H27C 109.5
H27A C27 H27C 109.5
H27B C27 H27C 109.5
C24 C28 H28A 109.5
C24 C28 H28B 109.5
H28A C28 H28B 109.5
C24 C28 H28C 109.5
H28A C28 H28C 109.5
H28B C28 H28C 109.5
C26 C29 H29A 109.5
C26 C29 H29B 109.5
H29A C29 H29B 109.5
C26 C29 H29C 109.5
H29A C29 H29C 109.5
H29B C29 H29C 109.5
C36 C31 C32 112.3(3)
C36 C31 B1 125.2(3)
C32 C31 B1 122.4(3)
F32 C32 C33 115.7(3)
F32 C32 C31 119.7(3)
C33 C32 C31 124.5(4)
F33 C33 C34 120.5(4)
F33 C33 C32 120.1(4)
C34 C33 C32 119.3(4)
F34 C34 C33 120.4(4)
F34 C34 C35 119.7(4)
C33 C34 C35 119.8(4)
F35 C35 C34 120.4(4)
F35 C35 C36 120.9(4)
C34 C35 C36 118.7(4)
F36 C36 C35 114.3(4)
F36 C36 C31 120.4(3)
C35 C36 C31 125.3(4)
C42 C41 C46 112.6(3)
C42 C41 B1 122.8(3)
C46 C41 B1 124.6(3)
F42 C42 C43 115.1(4)
F42 C42 C41 120.2(3)
C43 C42 C41 124.7(4)
F43 C43 C44 120.3(4)
F43 C43 C42 120.2(4)
C44 C43 C42 119.5(4)
F44 C44 C43 120.7(5)
F44 C44 C45 120.3(4)
C43 C44 C45 119.0(4)
F45 C45 C44 119.8(4)
F45 C45 C46 120.7(4)
C44 C45 C46 119.5(4)
F46 C46 C45 115.7(3)
F46 C46 C41 119.8(3)
C45 C46 C41 124.5(4)

loop_
_geom_bond_atom_site_label_1
_geom_bond_atom_site_label_2
_geom_bond_distance
P1 N1 1.728(3)
P1 C1 1.800(3)
P1 C11 1.813(3)
P1 C21 1.813(3)
B1 N1 1.597(5)
B1 C2 1.618(5)
B1 C31 1.632(5)
B1 C41 1.660(5)
O1 N1 1.294(3)
C1 C2 1.400(4)
C1 C10 1.409(4)
C2 C3 1.392(4)
C3 C4 1.380(5)
C3 H3 0.9400
C4 C5 1.417(5)
C4 C51A 1.497(10)
C4 C51 1.504(10)
C51 C52 1.384(11)
C51 C56 1.395(12)
C52 C53 1.378(11)
C52 H52 0.9400
C53 C54 1.381(11)
C53 H53 0.9400
C54 C55 1.379(11)
C54 H54 0.9400
C55 C56 1.395(11)
C55 H55 0.9400
C56 H56 0.9400
C51A C52A 1.387(11)
C51A C56A 1.394(12)
C52A C53A 1.390(10)
C52A H52A 0.9400
C53A C54A 1.381(11)
C53A H53A 0.9400
C54A C55A 1.377(10)
C54A H54A 0.9400
C55A C56A 1.387(10)
C55A H55A 0.9400
C56A H56A 0.9400
C5 C10 1.396(4)
C5 C6A 1.518(10)
C5 C6 1.519(10)
C10 C9 1.511(10)
C10 C9A 1.518(10)
C6 C7 1.501(11)
C6 H6A 0.9800
C6 H6B 0.9800
C7 C8 1.527(10)
C7 H7A 0.9800
C7 H7B 0.9800
C8 C9 1.527(13)
C8 H8A 0.9800
C8 H8B 0.9800
C9 H9A 0.9800
C9 H9B 0.9800
C6A C7A 1.510(12)
C6A H6A1 0.9800
C6A H6A2 0.9800
C7A C8A 1.512(11)
C7A H7A1 0.9800
C7A H7A2 0.9800
C8A C9A 1.519(13)
C8A H8A1 0.9800
C8A H8A2 0.9800
C9A H9A1 0.9800
C9A H9A2 0.9800
C11 C16 1.412(4)
C11 C12 1.420(4)
C12 C13 1.391(5)
C12 C17 1.512(5)
C13 C14 1.380(5)
C13 H13 0.9400
C14 C15 1.374(5)
C14 C18 1.508(5)
C15 C16 1.384(5)
C15 H15 0.9400
C16 C19 1.506(5)
C17 H17A 0.9700
C17 H17B 0.9700
C17 H17C 0.9700
C18 H18A 0.9700
C18 H18B 0.9700
C18 H18C 0.9700
C19 H19A 0.9700
C19 H19B 0.9700
C19 H19C 0.9700
C21 C22 1.416(5)
C21 C26 1.417(5)
C22 C23 1.382(5)
C22 C27 1.511(5)
C23 C24 1.379(6)
C23 H23 0.9400
C24 C25 1.380(6)
C24 C28 1.517(5)
C25 C26 1.391(5)
C25 H25 0.9400
C26 C29 1.514(5)
C27 H27A 0.9700
C27 H27B 0.9700
C27 H27C 0.9700
C28 H28A 0.9700
C28 H28B 0.9700
C28 H28C 0.9700
C29 H29A 0.9700
C29 H29B 0.9700
C29 H29C 0.9700
C31 C36 1.386(5)
C31 C32 1.394(5)
F32 C32 1.346(4)
C32 C33 1.381(5)
F33 C33 1.348(4)
C33 C34 1.358(6)
F34 C34 1.347(4)
C34 C35 1.368(6)
F35 C35 1.342(5)
C35 C36 1.378(5)
F36 C36 1.355(4)
C41 C42 1.384(5)
C41 C46 1.385(5)
F42 C42 1.347(4)
C42 C43 1.378(5)
F43 C43 1.338(5)
C43 C44 1.358(6)
F44 C44 1.344(4)
C44 C45 1.371(6)
F45 C45 1.346(4)
C45 C46 1.375(5)
F46 C46 1.353(4)

loop_
_geom_torsion_atom_site_label_1
_geom_torsion_atom_site_label_2
_geom_torsion_atom_site_label_3
_geom_torsion_atom_site_label_4
_geom_torsion
C2 B1 N1 O1 -146.5(3)
C31 B1 N1 O1 -24.6(4)
C41 B1 N1 O1 99.4(4)
C2 B1 N1 P1 33.5(3)
C31 B1 N1 P1 155.4(2)
C41 B1 N1 P1 -80.6(3)
C1 P1 N1 O1 149.6(3)
C11 P1 N1 O1 32.3(3)
C21 P1 N1 O1 -92.2(3)
C1 P1 N1 B1 -30.3(2)
C11 P1 N1 B1 -147.7(2)
C21 P1 N1 B1 87.9(2)
N1 P1 C1 C2 14.9(2)
C11 P1 C1 C2 131.7(2)
C21 P1 C1 C2 -93.4(3)
N1 P1 C1 C10 -161.4(3)
C11 P1 C1 C10 -44.5(3)
C21 P1 C1 C10 90.3(3)
C10 C1 C2 C3 1.6(5)
P1 C1 C2 C3 -174.7(2)
C10 C1 C2 B1 -179.2(3)
P1 C1 C2 B1 4.5(4)
N1 B1 C2 C3 155.9(3)
C31 B1 C2 C3 40.4(5)
C41 B1 C2 C3 -90.1(4)
N1 B1 C2 C1 -23.2(4)
C31 B1 C2 C1 -138.7(3)
C41 B1 C2 C1 90.8(3)
C1 C2 C3 C4 -1.5(5)
B1 C2 C3 C4 179.4(3)
C2 C3 C4 C5 -0.6(5)
C2 C3 C4 C51A -173.5(11)
C2 C3 C4 C51 175.3(10)
C3 C4 C51 C52 -113(3)
C5 C4 C51 C52 63(4)
C51A C4 C51 C52 147(16)
C3 C4 C51 C56 67(4)
C5 C4 C51 C56 -117(3)
C51A C4 C51 C56 -33(11)
C56 C51 C52 C53 0(4)
C4 C51 C52 C53 -180(2)
C51 C52 C53 C54 -1(3)
C52 C53 C54 C55 1(3)
C53 C54 C55 C56 -1(3)
C52 C51 C56 C55 0(5)
C4 C51 C56 C55 180(2)
C54 C55 C56 C51 1(4)
C3 C4 C51A C52A -123(2)
C5 C4 C51A C52A 64(3)
C51 C4 C51A C52A -38(11)
C3 C4 C51A C56A 46(3)
C5 C4 C51A C56A -127(2)
C51 C4 C51A C56A 131(16)
C56A C51A C52A C53A 2(4)
C4 C51A C52A C53A 171.5(19)
C51A C52A C53A C54A 1(3)
C52A C53A C54A C55A -3(2)
C53A C54A C55A C56A 2(3)
C54A C55A C56A C51A 1(4)
C52A C51A C56A C55A -3(4)
C4 C51A C56A C55A -173(2)
C3 C4 C5 C10 2.8(5)
C51A C4 C5 C10 175.5(10)
C51 C4 C5 C10 -172.9(12)
C3 C4 C5 C6A -168.4(12)
C51A C4 C5 C6A 4.3(16)
C51 C4 C5 C6A 15.9(17)
C3 C4 C5 C6 -178.9(12)
C51A C4 C5 C6 -6.3(16)
C51 C4 C5 C6 5.3(17)
C4 C5 C10 C1 -2.7(5)
C6A C5 C10 C1 168.2(13)
C6 C5 C10 C1 179.0(12)
C4 C5 C10 C9 178.6(19)
C6A C5 C10 C9 -10(2)
C6 C5 C10 C9 0(2)
C4 C5 C10 C9A 178.0(19)
C6A C5 C10 C9A -11(2)
C6 C5 C10 C9A 0(2)
C2 C1 C10 C5 0.5(5)
P1 C1 C10 C5 176.2(3)
C2 C1 C10 C9 179.2(19)
P1 C1 C10 C9 -5.0(19)
C2 C1 C10 C9A 180(2)
P1 C1 C10 C9A -5(2)
C10 C5 C6 C7 7(2)
C4 C5 C6 C7 -171.7(11)
C6A C5 C6 C7 114(7)
C5 C6 C7 C8 -39(2)
C6 C7 C8 C9 64.4(19)
C5 C10 C9 C8 25(3)
C1 C10 C9 C8 -153.4(15)
C9A C10 C9 C8 34(50)
C7 C8 C9 C10 -56(3)
C10 C5 C6A C7A -13(2)
C4 C5 C6A C7A 158.1(11)
C6 C5 C6A C7A -90(5)
C5 C6A C7A C8A 48(2)
C6A C7A C8A C9A -60(2)
C5 C10 C9A C8A -2(4)
C1 C10 C9A C8A 179.1(17)
C9 C10 C9A C8A -174(55)
C7A C8A C9A C10 37(3)
N1 P1 C11 C16 43.1(3)
C1 P1 C11 C16 -61.1(3)
C21 P1 C11 C16 162.8(3)
N1 P1 C11 C12 -136.6(3)
C1 P1 C11 C12 119.1(3)
C21 P1 C11 C12 -17.0(3)
C16 C11 C12 C13 -7.7(5)
P1 C11 C12 C13 172.1(3)
C16 C11 C12 C17 168.7(3)
P1 C11 C12 C17 -11.6(5)
C11 C12 C13 C14 3.5(5)
C17 C12 C13 C14 -173.3(3)
C12 C13 C14 C15 3.2(6)
C12 C13 C14 C18 -179.3(4)
C13 C14 C15 C16 -5.9(6)
C18 C14 C15 C16 176.6(4)
C14 C15 C16 C11 1.6(6)
C14 C15 C16 C19 -178.7(3)
C12 C11 C16 C15 5.3(5)
P1 C11 C16 C15 -174.4(3)
C12 C11 C16 C19 -174.3(3)
P1 C11 C16 C19 5.9(5)
N1 P1 C21 C22 -108.2(3)
C1 P1 C21 C22 -7.3(4)
C11 P1 C21 C22 127.6(3)
N1 P1 C21 C26 65.3(3)
C1 P1 C21 C26 166.2(3)
C11 P1 C21 C26 -58.9(3)
C26 C21 C22 C23 0.2(5)
P1 C21 C22 C23 173.5(3)
C26 C21 C22 C27 -179.9(3)
P1 C21 C22 C27 -6.5(5)
C21 C22 C23 C24 -0.3(6)
C27 C22 C23 C24 179.7(4)
C22 C23 C24 C25 0.8(6)
C22 C23 C24 C28 -178.5(4)
C23 C24 C25 C26 -1.2(6)
C28 C24 C25 C26 178.1(4)
C24 C25 C26 C21 1.1(6)
C24 C25 C26 C29 -179.3(4)
C22 C21 C26 C25 -0.6(5)
P1 C21 C26 C25 -174.3(3)
C22 C21 C26 C29 179.9(3)
P1 C21 C26 C29 6.2(5)
N1 B1 C31 C36 105.7(4)
C2 B1 C31 C36 -145.0(3)
C41 B1 C31 C36 -16.1(5)
N1 B1 C31 C32 -70.7(4)
C2 B1 C31 C32 38.6(5)
C41 B1 C31 C32 167.4(3)
C36 C31 C32 F32 179.7(3)
B1 C31 C32 F32 -3.4(5)
C36 C31 C32 C33 -0.4(5)
B1 C31 C32 C33 176.5(3)
F32 C32 C33 F33 1.9(5)
C31 C32 C33 F33 -178.0(3)
F32 C32 C33 C34 -179.0(3)
C31 C32 C33 C34 1.1(6)
F33 C33 C34 F34 -0.5(6)
C32 C33 C34 F34 -179.7(3)
F33 C33 C34 C35 178.0(4)
C32 C33 C34 C35 -1.1(6)
F34 C34 C35 F35 0.6(6)
C33 C34 C35 F35 -178.0(4)
F34 C34 C35 C36 179.0(4)
C33 C34 C35 C36 0.4(6)
F35 C35 C36 F36 -0.3(6)
C34 C35 C36 F36 -178.7(4)
F35 C35 C36 C31 178.7(4)
C34 C35 C36 C31 0.3(6)
C32 C31 C36 F36 178.6(3)
B1 C31 C36 F36 1.8(6)
C32 C31 C36 C35 -0.3(6)
B1 C31 C36 C35 -177.1(4)
N1 B1 C41 C42 147.1(3)
C2 B1 C41 C42 41.0(4)
C31 B1 C41 C42 -91.6(4)
N1 B1 C41 C46 -31.7(5)
C2 B1 C41 C46 -137.9(3)
C31 B1 C41 C46 89.6(4)
C46 C41 C42 F42 -174.7(3)
B1 C41 C42 F42 6.4(6)
C46 C41 C42 C43 4.3(6)
B1 C41 C42 C43 -174.7(4)
F42 C42 C43 F43 -1.3(6)
C41 C42 C43 F43 179.7(4)
F42 C42 C43 C44 176.9(4)
C41 C42 C43 C44 -2.1(7)
F43 C43 C44 F44 -1.4(7)
C42 C43 C44 F44 -179.6(4)
F43 C43 C44 C45 176.6(4)
C42 C43 C44 C45 -1.7(7)
F44 C44 C45 F45 0.0(6)
C43 C44 C45 F45 -178.0(4)
F44 C44 C45 C46 -179.3(4)
C43 C44 C45 C46 2.7(7)
F45 C45 C46 F46 2.7(6)
C44 C45 C46 F46 -178.0(4)
F45 C45 C46 C41 -179.4(4)
C44 C45 C46 C41 -0.1(6)
C42 C41 C46 F46 174.6(3)
B1 C41 C46 F46 -6.5(5)
C42 C41 C46 C45 -3.2(6)
B1 C41 C46 C45 175.8(4)
